data_7062548
loop_
_publ_author_name
'Shvanskaya, Larisa'
'Krikunova, Polina'
'Nikolaeva, Irina'
'Lyssenko, Konstantin'
'Pokryshkin, Nikolay'
'Timoshenko, Victor'

_publ_section_title
;
 Novel bismuth oxosalts, \b-Bi3O3(VO4) and KBi5O5(PO4)2: synthesis and
 effect of hydrothermal pressure on the crystal structure
;
_journal_issue 29
_journal_name_full 'New Journal of Chemistry'
_journal_page_first 13911
_journal_page_last 13917
_journal_paper_doi 10.1039/D3NJ02060F
_journal_volume 47
_journal_year 2023
_chemical_formula_moiety 'Bi3 O7 V'
_chemical_formula_sum 'Bi0.75 O1.75 V0.25'
_chemical_formula_weight 197.47
_chemical_name_common 'bismuth oxovanadate'
_chemical_name_systematic 'tribismuth oxovanadate'
_space_group_crystal_system triclinic
_space_group_IT_number 2
_space_group_name_Hall '-P 1'
_space_group_name_H-M_alt 'P -1'
_audit_creation_method SHELXL-2018/3
_audit_update_record
;
2023-04-27 deposited with the CCDC.	2023-07-05 downloaded from the CCDC.
;
_cell_angle_alpha 80.334(3)
_cell_angle_beta 78.576(3)
_cell_angle_gamma 68.557(3)
_cell_formula_units_Z 8
_cell_length_a 5.7337(6)
_cell_length_b 7.1029(8)
_cell_length_c 9.2980(10)
_cell_measurement_reflns_used 3.603
_cell_measurement_temperature 100(2)
_cell_measurement_theta_max 30.14
_cell_measurement_theta_min 2.502
_cell_volume 343.58(6)
_computing_structure_refinement 'SHELXL-2018/3 (Sheldrick, 2018)'
_diffrn_ambient_temperature 100(2)
_diffrn_measured_fraction_theta_full 0.997
_diffrn_measured_fraction_theta_max 0.997
_diffrn_measurement_device_type 'Bruker D8 Quest with Photon III detector'
_diffrn_measurement_method '\w shutterless scans'
_diffrn_radiation_type MoK\a
_diffrn_radiation_wavelength 0.71073
_diffrn_reflns_av_R_equivalents 0.0507
_diffrn_reflns_av_unetI/netI 0.0554
_diffrn_reflns_Laue_measured_fraction_full 0.997
_diffrn_reflns_Laue_measured_fraction_max 0.997
_diffrn_reflns_limit_h_max 6
_diffrn_reflns_limit_h_min -6
_diffrn_reflns_limit_k_max 8
_diffrn_reflns_limit_k_min -8
_diffrn_reflns_limit_l_max 11
_diffrn_reflns_limit_l_min -11
_diffrn_reflns_number 3603
_diffrn_reflns_point_group_measured_fraction_full 0.997
_diffrn_reflns_point_group_measured_fraction_max 0.997
_diffrn_reflns_theta_full 24.989
_diffrn_reflns_theta_max 24.989
_diffrn_reflns_theta_min 3.098
_diffrn_source 'micro-focus sealed X-ray tube'
_exptl_absorpt_coefficient_mu 77.902
_exptl_absorpt_correction_T_max 0.0154
_exptl_absorpt_correction_T_min 0.0009
_exptl_absorpt_correction_type numerical
_exptl_absorpt_process_details
;
 SADABS 2016/2: Krause, L., Herbst-Irmer, R., Sheldrick G.M. & Stalke D.,
 J. Appl. Cryst. 48 (2015) 3-10
;
_exptl_crystal_colour colorless
_exptl_crystal_density_diffrn 7.635
_exptl_crystal_description plate
_exptl_crystal_F_000 656
_exptl_crystal_size_max 0.138
_exptl_crystal_size_mid 0.126
_exptl_crystal_size_min 0.052
_refine_diff_density_max 2.485
_refine_diff_density_min -2.176
_refine_diff_density_rms 0.511
_refine_ls_extinction_coef 0.0020(2)
_refine_ls_extinction_expression Fc^*^=kFc[1+0.001xFc^2^\l^3^/sin(2\q)]^-1/4^
_refine_ls_extinction_method 'SHELXL-2018/3 (Sheldrick 2018)'
_refine_ls_goodness_of_fit_ref 1.072
_refine_ls_hydrogen_treatment undef
_refine_ls_matrix_type full
_refine_ls_number_parameters 102
_refine_ls_number_reflns 1207
_refine_ls_number_restraints 0
_refine_ls_restrained_S_all 1.072
_refine_ls_R_factor_all 0.0355
_refine_ls_R_factor_gt 0.0308
_refine_ls_shift/su_max 0.000
_refine_ls_shift/su_mean 0.000
_refine_ls_structure_factor_coef Fsqd
_refine_ls_weighting_details 'w=1/[\s^2^(Fo^2^)+(0.0316P)^2^+0.4275P] where P=(Fo^2^+2Fc^2^)/3'
_refine_ls_weighting_scheme calc
_refine_ls_wR_factor_gt 0.0742
_refine_ls_wR_factor_ref 0.0765
_reflns_Friedel_coverage 0.000
_reflns_number_gt 1092
_reflns_number_total 1207
_reflns_threshold_expression 'I > 2\s(I)'
_cod_data_source_file d3nj02060f2.cif
_cod_data_source_block shelx_CCDC1
_cod_depositor_comments 'Adding full bibliography for 7062547--7062548.cif.'
_cod_original_cell_volume 343.58(7)
_cod_database_code 7062548
_shelx_shelxl_version_number 2018/3
_shelx_space_group_comment
;
The symmetry employed for this shelxl refinement is uniquely defined
by the following loop, which should always be used as a source of
symmetry information in preference to the above space-group names.
They are only intended as comments.
;

loop_
_space_group_symop_operation_xyz
'x, y, z'
'-x, -y, -z'

loop_
_atom_site_label
_atom_site_type_symbol
_atom_site_fract_x
_atom_site_fract_y
_atom_site_fract_z
_atom_site_U_iso_or_equiv
_atom_site_adp_type
_atom_site_occupancy
_atom_site_site_symmetry_order
_atom_site_calc_flag
_atom_site_refinement_flags_posn
_atom_site_refinement_flags_adp
_atom_site_refinement_flags_occupancy
_atom_site_disorder_assembly
_atom_site_disorder_group
Bi1 Bi 0.30790(9) 0.83230(7) 0.44326(5) 0.01281(19) Uani 1 1 d . . . . .
Bi2 Bi -0.11973(10) 0.55015(7) 0.69397(6) 0.01323(19) Uani 1 1 d . . . . .
Bi3 Bi 0.22998(9) -0.10084(7) 0.82776(5) 0.01303(19) Uani 1 1 d . . . . .
V1 V 0.3862(4) 0.3291(3) 0.8907(3) 0.0127(5) Uani 1 1 d . . . . .
O1 O 0.2634(17) 0.2242(13) 0.7814(10) 0.015(2) Uani 1 1 d . . . . .
O2 O 0.2096(17) -0.4192(13) 0.8765(10) 0.016(2) Uani 1 1 d . . . . .
O3 O 0.0366(16) 0.9349(14) 0.6376(9) 0.015(2) Uani 1 1 d . . . . .
O4 O 0.1686(17) 0.5830(13) 0.4885(9) 0.014(2) Uani 1 1 d . . . . .
O5 O -0.4742(17) 0.7973(14) 0.6519(10) 0.016(2) Uani 1 1 d . . . . .
O6 O 0.6193(17) -0.2179(13) 0.9327(10) 0.017(2) Uani 1 1 d . . . . .
O7 O -0.3058(18) 0.2987(14) 0.8107(10) 0.019(2) Uani 1 1 d . . . . .

loop_
_atom_site_aniso_label
_atom_site_aniso_U_11
_atom_site_aniso_U_22
_atom_site_aniso_U_33
_atom_site_aniso_U_23
_atom_site_aniso_U_13
_atom_site_aniso_U_12
Bi1 0.0122(3) 0.0131(3) 0.0138(3) -0.0021(2) -0.0008(2) -0.0056(2)
Bi2 0.0132(3) 0.0130(3) 0.0140(3) -0.00166(19) -0.0013(2) -0.0055(2)
Bi3 0.0137(3) 0.0125(3) 0.0136(3) -0.0016(2) -0.0012(2) -0.0057(2)
V1 0.0141(11) 0.0132(11) 0.0119(12) -0.0018(9) -0.0023(9) -0.0054(9)
O1 0.014(5) 0.013(5) 0.020(5) -0.002(4) 0.000(4) -0.011(4)
O2 0.020(5) 0.012(4) 0.021(5) 0.004(4) -0.009(4) -0.010(4)
O3 0.008(4) 0.024(5) 0.008(5) 0.000(4) -0.004(4) 0.000(4)
O4 0.020(5) 0.019(5) 0.007(5) 0.002(4) 0.002(4) -0.015(4)
O5 0.014(5) 0.020(5) 0.012(5) -0.004(4) 0.001(4) -0.005(4)
O6 0.014(5) 0.017(5) 0.022(5) 0.004(4) 0.000(4) -0.010(4)
O7 0.022(5) 0.020(5) 0.015(5) 0.002(4) -0.003(4) -0.007(4)

loop_
_atom_type_symbol
_atom_type_description
_atom_type_scat_dispersion_real
_atom_type_scat_dispersion_imag
_atom_type_scat_source
O O 0.0106 0.0060 'International Tables Vol C Tables 4.2.6.8 and 6.1.1.4'
V V 0.3005 0.5294 'International Tables Vol C Tables 4.2.6.8 and 6.1.1.4'
Bi Bi -4.1077 10.2566 'International Tables Vol C Tables 4.2.6.8 and 6.1.1.4'

loop_
_geom_angle_atom_site_label_1
_geom_angle_atom_site_label_2
_geom_angle_atom_site_label_3
_geom_angle
_geom_angle_site_symmetry_1
_geom_angle_site_symmetry_3
_geom_angle_publ_flag
O4 Bi1 O3 82.5(3) . . ?
O4 Bi1 O3 96.9(4) . 2_576 ?
O3 Bi1 O3 73.4(4) . 2_576 ?
O4 Bi1 O5 104.1(3) . 1_655 ?
O3 Bi1 O5 69.4(3) . 1_655 ?
O3 Bi1 O5 133.9(3) 2_576 1_655 ?
O4 Bi1 O7 70.2(3) . 2_566 ?
O3 Bi1 O7 136.8(3) . 2_566 ?
O3 Bi1 O7 77.3(3) 2_576 2_566 ?
O5 Bi1 O7 148.5(3) 1_655 2_566 ?
O4 Bi1 V1 90.0(2) . 2_666 ?
O3 Bi1 V1 166.7(2) . 2_666 ?
O3 Bi1 V1 96.8(2) 2_576 2_666 ?
O5 Bi1 V1 123.3(2) 1_655 2_666 ?
O7 Bi1 V1 30.0(2) 2_566 2_666 ?
O4 Bi1 Bi1 89.8(2) . 2_576 ?
O3 Bi1 Bi1 37.3(2) . 2_576 ?
O3 Bi1 Bi1 36.1(2) 2_576 2_576 ?
O5 Bi1 Bi1 102.8(2) 1_655 2_576 ?
O7 Bi1 Bi1 108.1(2) 2_566 2_576 ?
V1 Bi1 Bi1 132.33(5) 2_666 2_576 ?
O4 Bi1 Bi3 93.4(2) . 1_565 ?
O3 Bi1 Bi3 34.7(2) . 1_565 ?
O3 Bi1 Bi3 104.6(2) 2_576 1_565 ?
O5 Bi1 Bi3 34.7(2) 1_655 1_565 ?
O7 Bi1 Bi3 163.6(2) 2_566 1_565 ?
V1 Bi1 Bi3 157.70(4) 2_666 1_565 ?
Bi1 Bi1 Bi3 69.779(17) 2_576 1_565 ?
O4 Bi2 O5 85.7(3) 2_566 . ?
O4 Bi2 O4 69.7(4) 2_566 . ?
O5 Bi2 O4 104.3(3) . . ?
O4 Bi2 O7 75.3(3) 2_566 . ?
O5 Bi2 O7 97.2(3) . . ?
O4 Bi2 O7 136.9(3) . . ?
O4 Bi2 O1 95.7(3) 2_566 . ?
O5 Bi2 O1 170.4(3) . . ?
O4 Bi2 O1 85.0(3) . . ?
O7 Bi2 O1 74.0(3) . . ?
O4 Bi2 Bi2 35.9(2) 2_566 2_566 ?
O5 Bi2 Bi2 96.3(2) . 2_566 ?
O4 Bi2 Bi2 33.8(2) . 2_566 ?
O7 Bi2 Bi2 107.8(2) . 2_566 ?
O1 Bi2 Bi2 90.25(19) . 2_566 ?
O5 Bi3 O3 75.2(3) 1_645 1_545 ?
O5 Bi3 O2 89.0(4) 1_645 . ?
O3 Bi3 O2 86.6(3) 1_545 . ?
O5 Bi3 O1 90.6(3) 1_645 . ?
O3 Bi3 O1 95.1(3) 1_545 . ?
O2 Bi3 O1 178.1(3) . . ?
O5 Bi3 O6 74.1(3) 1_645 . ?
O3 Bi3 O6 149.2(3) 1_545 . ?
O2 Bi3 O6 90.1(3) . . ?
O1 Bi3 O6 88.0(3) . . ?
O5 Bi3 Bi1 41.0(3) 1_645 1_545 ?
O3 Bi3 Bi1 34.2(2) 1_545 1_545 ?
O2 Bi3 Bi1 86.5(2) . 1_545 ?
O1 Bi3 Bi1 94.4(2) . 1_545 ?
O6 Bi3 Bi1 115.0(2) . 1_545 ?
O6 V1 O2 113.4(4) 2_657 1_565 ?
O6 V1 O7 109.9(5) 2_657 1_655 ?
O2 V1 O7 109.1(5) 1_565 1_655 ?
O6 V1 O1 112.8(5) 2_657 . ?
O2 V1 O1 104.4(4) 1_565 . ?
O7 V1 O1 107.0(5) 1_655 . ?
O6 V1 Bi1 134.5(3) 2_657 2_666 ?
O2 V1 Bi1 112.1(3) 1_565 2_666 ?
O7 V1 Bi1 51.1(3) 1_655 2_666 ?
O1 V1 Bi1 56.5(3) . 2_666 ?
V1 O1 Bi3 125.8(5) . . ?
V1 O1 Bi2 101.3(4) . . ?
Bi3 O1 Bi2 121.1(4) . . ?
V1 O2 Bi3 144.0(5) 1_545 . ?
Bi1 O3 Bi3 111.1(4) . 1_565 ?
Bi1 O3 Bi1 106.6(4) . 2_576 ?
Bi3 O3 Bi1 134.1(4) 1_565 2_576 ?
Bi1 O4 Bi2 119.7(4) . 2_566 ?
Bi1 O4 Bi2 122.4(4) . . ?
Bi2 O4 Bi2 110.3(4) 2_566 . ?
Bi3 O5 Bi2 120.5(4) 1_465 . ?
Bi3 O5 Bi1 104.3(4) 1_465 1_455 ?
Bi2 O5 Bi1 124.4(4) . 1_455 ?
V1 O6 Bi3 117.7(4) 2_657 . ?
V1 O7 Bi2 129.8(5) 1_455 . ?
V1 O7 Bi1 98.9(4) 1_455 2_566 ?
Bi2 O7 Bi1 94.6(3) . 2_566 ?

loop_
_geom_bond_atom_site_label_1
_geom_bond_atom_site_label_2
_geom_bond_distance
_geom_bond_site_symmetry_2
_geom_bond_publ_flag
Bi1 O4 2.145(9) . ?
Bi1 O3 2.172(8) . ?
Bi1 O3 2.233(9) 2_576 ?
Bi1 O5 2.441(9) 1_655 ?
Bi1 O7 2.683(9) 2_566 ?
Bi1 V1 3.406(2) 2_666 ?
Bi1 Bi1 3.5318(10) 2_576 ?
Bi1 Bi3 3.6040(8) 1_565 ?
Bi2 O4 2.185(8) 2_566 ?
Bi2 O5 2.200(9) . ?
Bi2 O4 2.306(8) . ?
Bi2 O7 2.406(10) . ?
Bi2 O1 2.684(9) . ?
Bi2 Bi2 3.6864(10) 2_566 ?
Bi3 O5 2.115(8) 1_645 ?
Bi3 O3 2.200(9) 1_545 ?
Bi3 O2 2.272(9) . ?
Bi3 O1 2.347(9) . ?
Bi3 O6 2.421(9) . ?
V1 O6 1.698(10) 2_657 ?
V1 O2 1.699(9) 1_565 ?
V1 O7 1.724(10) 1_655 ?
V1 O1 1.734(9) . ?
